data_1563177
loop_
_publ_author_name
'Fedotenko, Timofey'
'Khandarkhaeva, Saiana'
'Dubrovinsky, Leonid'
'Glazyrin, Konstantin'
'Sedmak, Pavel'
'Dubrovinskaia, Natalia'

_publ_section_title
;
 Synthesis and Compressibility of Novel Nickel Carbide at Pressures of
 Earth&#x2019;s Outer Core
;
_journal_issue 5
_journal_name_full Minerals
_journal_page_first 516
_journal_paper_doi 10.3390/min11050516
_journal_volume 11
_journal_year 2021
_chemical_compound_source 'high-pressure high-temperature synthesis'
_chemical_formula_moiety 'Ni3 C1'
_chemical_formula_structural 'Ni3 C1'
_chemical_formula_sum 'C Ni3'
_chemical_formula_weight 188.1
_chemical_name_common 'Nickel carbide (3/1)'
_chemical_name_systematic 'Nickel carbide (3/1)'
_space_group_IT_number 62
_space_group_name_Hall '-P 2ac 2n'
_space_group_name_H-M_alt 'P n m a'
_symmetry_cell_setting orthorhombic
_symmetry_Int_Tables_number 62
_symmetry_space_group_name_Hall '-P 2ac 2n'
_symmetry_space_group_name_H-M 'P n m a'
_audit_creation_method 'Jana2006 Version : 24/08/2020'
_cell_angle_alpha 90
_cell_angle_beta 90
_cell_angle_gamma 90
_cell_formula_units_Z 4
_cell_length_a 4.520(3)
_cell_length_b 5.8014(17)
_cell_length_c 4.009(4)
_cell_measurement_reflns_used 80
_cell_measurement_temperature 293
_cell_measurement_theta_max 16.8
_cell_measurement_theta_min 3.1
_cell_volume 105.13(13)
_computing_cell_refinement 'CrysAlisPro 1.171.40.56a (Rigaku OD, 2019)'
_computing_data_collection 'CrysAlisPro 1.171.40.56a (Rigaku OD, 2019)'
_computing_data_reduction 'CrysAlisPro 1.171.40.56a (Rigaku OD, 2019)'
_computing_molecular_graphics 'Vesta, Version 3.4.0 : 08/01/2017'
_computing_publication_material publCIF
_computing_structure_refinement 'Jana2006, Version : 24/08/2020'
_computing_structure_solution 'Jana2006, Version : 24/08/2020'
_diffrn_ambient_temperature 293
_diffrn_detector 'Flat panel'
_diffrn_detector_area_resol_mean 5.0
_diffrn_detector_type 'Perkin Elmer XRD1621'
_diffrn_measured_fraction_theta_full 0.49
_diffrn_measured_fraction_theta_max 0.35
_diffrn_measurement_device_type 'customized \w-circle diffractometer'
_diffrn_measurement_method '\w scans'
_diffrn_radiation_probe x-ray
_diffrn_radiation_source synchrotron
_diffrn_radiation_type synchrotron
_diffrn_radiation_wavelength 0.2895
_diffrn_reflns_av_R_equivalents 0.0727
_diffrn_reflns_av_unetI/netI 0.0973
_diffrn_reflns_limit_h_max 9
_diffrn_reflns_limit_h_min -9
_diffrn_reflns_limit_k_max 3
_diffrn_reflns_limit_k_min -5
_diffrn_reflns_limit_l_max 7
_diffrn_reflns_limit_l_min -7
_diffrn_reflns_number 366
_diffrn_reflns_theta_full 13.96
_diffrn_reflns_theta_max 17.46
_diffrn_reflns_theta_min 2.77
_diffrn_source synchrotron
_diffrn_source_type 'PETRAIII, Beamline P02.2'
_exptl_absorpt_coefficient_mu 4.113
_exptl_absorpt_correction_T_max 1
_exptl_absorpt_correction_T_min 0.105
_exptl_absorpt_correction_type multi-scan
_exptl_absorpt_process_details
;
CrysAlisPro 1.171.40.56a (Rigaku Oxford Diffraction, 2019)
Empirical absorption correction using spherical harmonics,
 implemented in SCALE3 ABSPACK scaling algorithm.
;
_exptl_crystal_colour black
_exptl_crystal_density_diffrn 11.884
_exptl_crystal_description block
_exptl_crystal_F_000 360
_exptl_crystal_size_max 0.002
_exptl_crystal_size_mid 0.002
_exptl_crystal_size_min 0.002
_refine_diff_density_max 3.17
_refine_diff_density_min -3.58
_refine_ls_extinction_method none
_refine_ls_goodness_of_fit_gt 1.77
_refine_ls_goodness_of_fit_ref 1.34
_refine_ls_number_constraints 0
_refine_ls_number_parameters 19
_refine_ls_number_reflns 181
_refine_ls_number_restraints 0
_refine_ls_R_factor_all 0.1167
_refine_ls_R_factor_gt 0.0659
_refine_ls_shift/su_max 0.0201
_refine_ls_shift/su_mean 0.0052
_refine_ls_structure_factor_coef Fsqd
_refine_ls_weighting_details w=1/(\s^2^(I)+0.0004I^2^)
_refine_ls_weighting_scheme sigma
_refine_ls_wR_factor_gt 0.1321
_refine_ls_wR_factor_ref 0.1571
_reflns_number_gt 83
_reflns_number_total 181
_reflns_threshold_expression I>3\s(I)
_cod_data_source_file Ni3C_184GPa.cif
_cod_data_source_block Ni3C_184GPa
_cod_depositor_comments
;
The following automatic conversions were performed:

data item '_diffrn_radiation_probe' value 'X-ray' was changed to
'x-ray' in accordance with the
/home/data/users/saulius/crontab/automatic-downloads/current/MDPI/lib/dictionaries/cif_core.dic
dictionary named 'cif_core.dic' version 2.4.2 last updated on
2011-04-26.

Automatic conversion script
Id: cif_fix_values 7556 2019-12-06 15:28:31Z antanas 
;
_cod_original_cell_volume 105.12(13)
_cod_original_sg_symbol_Hall '-P -2xabc;-2yb;-2zac'
_cod_original_formula_sum 'Ni3 C'
_cod_database_code 1563177

loop_
_space_group_symop_id
_space_group_symop_operation_xyz
1 x,y,z
2 -x+1/2,-y,z+1/2
3 -x,y+1/2,-z
4 x+1/2,-y+1/2,-z+1/2
5 -x,-y,-z
6 x+1/2,y,-z+1/2
7 x,-y+1/2,z
8 -x+1/2,y+1/2,z+1/2

loop_
_atom_site_label
_atom_site_type_symbol
_atom_site_fract_x
_atom_site_fract_y
_atom_site_fract_z
_atom_site_adp_type
_atom_site_U_iso_or_equiv
_atom_site_site_symmetry_multiplicity
_atom_site_occupancy
_atom_site_calc_flag
_atom_site_refinement_flags
_atom_site_disorder_assembly
_atom_site_disorder_group
Ni1 Ni 0.5263(6) 0.75 0.1378(6) Uani 0.021(3) 4 1 d . . .
Ni2 Ni 0.3182(4) 0.4397(8) 0.3372(5) Uani 0.026(2) 8 1 d . . .
C1 C 0.379(4) 0.75 0.548(5) Uiso 0.014(3) 4 1 d . . .

loop_
_atom_site_aniso_label
_atom_site_aniso_type_symbol
_atom_site_aniso_U_11
_atom_site_aniso_U_22
_atom_site_aniso_U_33
_atom_site_aniso_U_12
_atom_site_aniso_U_13
_atom_site_aniso_U_23
Ni1 Ni 0.0137(9) 0.033(9) 0.0164(13) 0 0.0007(9) 0
Ni2 Ni 0.0134(6) 0.048(6) 0.0152(9) 0.0034(12) 0.0005(6) -0.0014(10)

loop_
_atom_type_symbol
_atom_type_scat_dispersion_real
_atom_type_scat_dispersion_imag
_atom_type_scat_source
C -0.0010 0.0002 'International Tables Vol C tables 4.2.6.8 and 6.1.1.1'
Ni 0.1275 0.2074 'International Tables Vol C tables 4.2.6.8 and 6.1.1.1'

loop_
_exptl_crystal_face_index_h
_exptl_crystal_face_index_k
_exptl_crystal_face_index_l
_exptl_crystal_face_perp_dist
? ? ? ?

loop_
_geom_angle_atom_site_label_1
_geom_angle_atom_site_label_2
_geom_angle_atom_site_label_3
_geom_angle_site_symmetry_1
_geom_angle_site_symmetry_2
_geom_angle_site_symmetry_3
_geom_angle
_geom_angle_publ_flag
Ni1 Ni1 Ni1 4_465 . 4_565 136.59(15) ?
Ni1 Ni1 Ni2 4_465 . . 57.60(10) ?
Ni1 Ni1 Ni2 4_465 . 2_564 63.66(11) ?
Ni1 Ni1 Ni2 4_465 . 3_655 126.00(12) ?
Ni1 Ni1 Ni2 4_465 . 3_656 87.10(11) ?
Ni1 Ni1 Ni2 4_465 . 4_565 122.15(10) ?
Ni1 Ni1 Ni2 4_465 . 5_665 126.00(12) ?
Ni1 Ni1 Ni2 4_465 . 5_666 87.10(11) ?
Ni1 Ni1 Ni2 4_465 . 6_555 122.15(10) ?
Ni1 Ni1 Ni2 4_465 . 7_565 57.60(10) ?
Ni1 Ni1 Ni2 4_465 . 8_554 63.66(11) ?
Ni1 Ni1 C1 4_465 . . 46.3(6) ?
Ni1 Ni1 C1 4_465 . 4_565 176.7(6) ?
Ni1 Ni1 Ni2 4_565 . . 105.36(10) ?
Ni1 Ni1 Ni2 4_565 . 2_564 147.02(12) ?
Ni1 Ni1 Ni2 4_565 . 3_655 91.27(11) ?
Ni1 Ni1 Ni2 4_565 . 3_656 54.70(9) ?
Ni1 Ni1 Ni2 4_565 . 4_565 55.58(10) ?
Ni1 Ni1 Ni2 4_565 . 5_665 91.27(11) ?
Ni1 Ni1 Ni2 4_565 . 5_666 54.70(9) ?
Ni1 Ni1 Ni2 4_565 . 6_555 55.58(10) ?
Ni1 Ni1 Ni2 4_565 . 7_565 105.36(10) ?
Ni1 Ni1 Ni2 4_565 . 8_554 147.02(12) ?
Ni1 Ni1 C1 4_565 . . 90.3(6) ?
Ni1 Ni1 C1 4_565 . 4_565 46.8(6) ?
Ni2 Ni1 Ni2 . . 2_564 59.73(12) ?
Ni2 Ni1 Ni2 . . 3_655 145.72(16) ?
Ni2 Ni1 Ni2 . . 3_656 100.23(15) ?
Ni2 Ni1 Ni2 . . 4_565 154.50(16) ?
Ni2 Ni1 Ni2 . . 5_665 92.30(14) ?
Ni2 Ni1 Ni2 . . 5_666 56.26(11) ?
Ni2 Ni1 Ni2 . . 6_555 64.75(11) ?
Ni2 Ni1 Ni2 . . 7_565 111.13(16) ?
Ni2 Ni1 Ni2 . . 8_554 107.50(15) ?
Ni2 Ni1 C1 . . . 59.9(2) ?
Ni2 Ni1 C1 . . 4_565 123.05(15) ?
Ni2 Ni1 Ni2 2_564 . 3_655 90.11(15) ?
Ni2 Ni1 Ni2 2_564 . 3_656 150.08(14) ?
Ni2 Ni1 Ni2 2_564 . 4_565 145.56(16) ?
Ni2 Ni1 Ni2 2_564 . 5_665 62.41(10) ?
Ni2 Ni1 Ni2 2_564 . 5_666 115.66(15) ?
Ni2 Ni1 Ni2 2_564 . 6_555 92.20(14) ?
Ni2 Ni1 Ni2 2_564 . 7_565 107.50(15) ?
Ni2 Ni1 Ni2 2_564 . 8_554 58.41(17) ?
Ni2 Ni1 C1 2_564 . . 103.7(5) ?
Ni2 Ni1 C1 2_564 . 4_565 113.5(5) ?
Ni2 Ni1 Ni2 3_655 . 3_656 113.74(15) ?
Ni2 Ni1 Ni2 3_655 . 4_565 58.21(12) ?
Ni2 Ni1 Ni2 3_655 . 5_665 56.93(17) ?
Ni2 Ni1 Ni2 3_655 . 5_666 145.71(13) ?
Ni2 Ni1 Ni2 3_655 . 6_555 103.96(15) ?
Ni2 Ni1 Ni2 3_655 . 7_565 92.30(14) ?
Ni2 Ni1 Ni2 3_655 . 8_554 62.41(10) ?
Ni2 Ni1 C1 3_655 . . 151.48(12) ?
Ni2 Ni1 C1 3_655 . 4_565 51.3(5) ?
Ni2 Ni1 Ni2 3_656 . 4_565 55.69(11) ?
Ni2 Ni1 Ni2 3_656 . 5_665 145.71(13) ?
Ni2 Ni1 Ni2 3_656 . 5_666 52.76(16) ?
Ni2 Ni1 Ni2 3_656 . 6_555 98.76(14) ?
Ni2 Ni1 Ni2 3_656 . 7_565 56.26(11) ?
Ni2 Ni1 Ni2 3_656 . 8_554 115.66(15) ?
Ni2 Ni1 C1 3_656 . . 47.0(5) ?
Ni2 Ni1 C1 3_656 . 4_565 95.9(5) ?
Ni2 Ni1 Ni2 4_565 . 5_665 103.96(15) ?
Ni2 Ni1 Ni2 4_565 . 5_666 98.76(14) ?
Ni2 Ni1 Ni2 4_565 . 6_555 107.36(16) ?
Ni2 Ni1 Ni2 4_565 . 7_565 64.75(11) ?
Ni2 Ni1 Ni2 4_565 . 8_554 92.20(14) ?
Ni2 Ni1 C1 4_565 . . 100.4(3) ?
Ni2 Ni1 C1 4_565 . 4_565 58.9(2) ?
Ni2 Ni1 Ni2 5_665 . 5_666 113.74(15) ?
Ni2 Ni1 Ni2 5_665 . 6_555 58.21(12) ?
Ni2 Ni1 Ni2 5_665 . 7_565 145.72(16) ?
Ni2 Ni1 Ni2 5_665 . 8_554 90.11(15) ?
Ni2 Ni1 C1 5_665 . . 151.48(12) ?
Ni2 Ni1 C1 5_665 . 4_565 51.3(5) ?
Ni2 Ni1 Ni2 5_666 . 6_555 55.69(11) ?
Ni2 Ni1 Ni2 5_666 . 7_565 100.23(15) ?
Ni2 Ni1 Ni2 5_666 . 8_554 150.08(14) ?
Ni2 Ni1 C1 5_666 . . 47.0(5) ?
Ni2 Ni1 C1 5_666 . 4_565 95.9(5) ?
Ni2 Ni1 Ni2 6_555 . 7_565 154.50(16) ?
Ni2 Ni1 Ni2 6_555 . 8_554 145.56(16) ?
Ni2 Ni1 C1 6_555 . . 100.4(3) ?
Ni2 Ni1 C1 6_555 . 4_565 58.9(2) ?
Ni2 Ni1 Ni2 7_565 . 8_554 59.73(12) ?
Ni2 Ni1 C1 7_565 . . 59.9(2) ?
Ni2 Ni1 C1 7_565 . 4_565 123.05(15) ?
Ni2 Ni1 C1 8_554 . . 103.7(5) ?
Ni2 Ni1 C1 8_554 . 4_565 113.5(5) ?
C1 Ni1 C1 . . 4_565 137.1(8) ?
Ni1 Ni2 Ni1 . . 2_565 153.6(2) ?
Ni1 Ni2 Ni1 . . 3_645 87.70(11) ?
Ni1 Ni2 Ni1 . . 3_646 123.74(14) ?
Ni1 Ni2 Ni1 . . 4_465 66.82(16) ?
Ni1 Ni2 Ni2 . . 2_564 61.78(16) ?
Ni1 Ni2 Ni2 . . 2_565 101.0(2) ?
Ni1 Ni2 Ni2 . . 5_666 68.61(17) ?
Ni1 Ni2 Ni2 . . 6_455 107.66(19) ?
Ni1 Ni2 Ni2 . . 6_555 58.68(14) ?
Ni1 Ni2 Ni2 . . 7_555 145.56(14) ?
Ni1 Ni2 C1 . . . 49.9(5) ?
Ni1 Ni2 C1 . . 2_564 118.3(5) ?
Ni1 Ni2 C1 . . 3_646 105.6(4) ?
Ni1 Ni2 Ni1 2_565 . 3_645 114.7(2) ?
Ni1 Ni2 Ni1 2_565 . 3_646 61.64(12) ?
Ni1 Ni2 Ni1 2_565 . 4_465 87.80(10) ?
Ni1 Ni2 Ni2 2_565 . 2_564 116.51(13) ?
Ni1 Ni2 Ni2 2_565 . 2_565 58.49(13) ?
Ni1 Ni2 Ni2 2_565 . 5_666 110.59(15) ?
Ni1 Ni2 Ni2 2_565 . 6_455 59.90(12) ?
Ni1 Ni2 Ni2 2_565 . 6_555 144.8(2) ?
Ni1 Ni2 Ni2 2_565 . 7_555 60.80(13) ?
Ni1 Ni2 C1 2_565 . . 107.9(5) ?
Ni1 Ni2 C1 2_565 . 2_564 73.1(6) ?
Ni1 Ni2 C1 2_565 . 3_646 95.1(5) ?
Ni1 Ni2 Ni1 3_645 . 3_646 113.74(19) ?
Ni1 Ni2 Ni1 3_645 . 4_465 126.93(15) ?
Ni1 Ni2 Ni2 3_645 . 2_564 59.20(13) ?
Ni1 Ni2 Ni2 3_645 . 2_565 169.6(3) ?
Ni1 Ni2 Ni2 3_645 . 5_666 114.29(13) ?
Ni1 Ni2 Ni2 3_645 . 6_455 92.70(14) ?
Ni1 Ni2 Ni2 3_645 . 6_555 57.69(11) ?
Ni1 Ni2 Ni2 3_645 . 7_555 61.53(13) ?
Ni1 Ni2 C1 3_645 . . 137.1(5) ?
Ni1 Ni2 C1 3_645 . 2_564 48.7(6) ?
Ni1 Ni2 C1 3_645 . 3_646 72.0(6) ?
Ni1 Ni2 Ni1 3_646 . 4_465 119.17(14) ?
Ni1 Ni2 Ni2 3_646 . 2_564 172.0(3) ?
Ni1 Ni2 Ni2 3_646 . 2_565 56.58(13) ?
Ni1 Ni2 Ni2 3_646 . 5_666 55.13(12) ?
Ni1 Ni2 Ni2 3_646 . 6_455 121.48(15) ?
Ni1 Ni2 Ni2 3_646 . 6_555 88.86(12) ?
Ni1 Ni2 Ni2 3_646 . 7_555 63.62(12) ?
Ni1 Ni2 C1 3_646 . . 90.1(5) ?
Ni1 Ni2 C1 3_646 . 2_564 114.2(4) ?
Ni1 Ni2 C1 3_646 . 3_646 45.7(6) ?
Ni1 Ni2 Ni2 4_465 . 2_564 67.73(16) ?
Ni1 Ni2 Ni2 4_465 . 2_565 62.60(15) ?
Ni1 Ni2 Ni2 4_465 . 5_666 99.1(2) ?
Ni1 Ni2 Ni2 4_465 . 6_455 56.57(14) ?
Ni1 Ni2 Ni2 4_465 . 6_555 125.3(2) ?
Ni1 Ni2 Ni2 4_465 . 7_555 143.68(13) ?
Ni1 Ni2 C1 4_465 . . 48.7(5) ?
Ni1 Ni2 C1 4_465 . 2_564 103.0(4) ?
Ni1 Ni2 C1 4_465 . 3_646 157.3(5) ?
Ni2 Ni2 Ni2 2_564 . 2_565 130.1(2) ?
Ni2 Ni2 Ni2 2_564 . 5_666 130.0(2) ?
Ni2 Ni2 Ni2 2_564 . 6_455 57.70(10) ?
Ni2 Ni2 Ni2 2_564 . 6_555 89.91(12) ?
Ni2 Ni2 Ni2 2_564 . 7_555 108.44(19) ?
Ni2 Ni2 C1 2_564 . . 97.8(5) ?
Ni2 Ni2 C1 2_564 . 2_564 58.7(4) ?
Ni2 Ni2 C1 2_564 . 3_646 129.2(6) ?
Ni2 Ni2 Ni2 2_565 . 5_666 64.66(12) ?
Ni2 Ni2 Ni2 2_565 . 6_455 90.09(11) ?
Ni2 Ni2 Ni2 2_565 . 6_555 122.30(13) ?
Ni2 Ni2 Ni2 2_565 . 7_555 108.44(19) ?
Ni2 Ni2 C1 2_565 . . 51.2(5) ?
Ni2 Ni2 C1 2_565 . 2_564 128.9(6) ?
Ni2 Ni2 C1 2_565 . 3_646 99.9(6) ?
Ni2 Ni2 Ni2 5_666 . 6_455 152.1(2) ?
Ni2 Ni2 Ni2 5_666 . 6_555 57.64(11) ?
Ni2 Ni2 Ni2 5_666 . 7_555 108.43(19) ?
Ni2 Ni2 C1 5_666 . . 50.7(5) ?
Ni2 Ni2 C1 5_666 . 2_564 157.8(5) ?
Ni2 Ni2 C1 5_666 . 3_646 58.8(4) ?
Ni2 Ni2 Ni2 6_455 . 6_555 145.62(13) ?
Ni2 Ni2 Ni2 6_455 . 7_555 90.00(18) ?
Ni2 Ni2 C1 6_455 . . 104.8(5) ?
Ni2 Ni2 C1 6_455 . 2_564 49.3(5) ?
Ni2 Ni2 C1 6_455 . 3_646 142.6(4) ?
Ni2 Ni2 Ni2 6_555 . 7_555 90.00(18) ?
Ni2 Ni2 C1 6_555 . . 89.6(5) ?
Ni2 Ni2 C1 6_555 . 2_564 106.2(6) ?
Ni2 Ni2 C1 6_555 . 3_646 49.8(5) ?
Ni2 Ni2 C1 7_555 . . 153.7(5) ?
Ni2 Ni2 C1 7_555 . 2_564 53.0(4) ?
Ni2 Ni2 C1 7_555 . 3_646 52.7(4) ?
C1 Ni2 C1 . . 2_564 150.8(6) ?
C1 Ni2 C1 . . 3_646 109.5(6) ?
C1 Ni2 C1 2_564 . 3_646 99.4(6) ?
Ni1 C1 Ni1 . . 4_465 87.0(8) ?
Ni1 C1 Ni2 . . . 70.2(5) ?
Ni1 C1 Ni2 . . 2_565 140.3(5) ?
Ni1 C1 Ni2 . . 3_656 87.3(7) ?
Ni1 C1 Ni2 . . 5_666 87.3(7) ?
Ni1 C1 Ni2 . . 7_565 70.2(5) ?
Ni1 C1 Ni2 . . 8_555 140.3(5) ?
Ni1 C1 Ni2 4_465 . . 72.4(5) ?
Ni1 C1 Ni2 4_465 . 2_565 80.0(6) ?
Ni1 C1 Ni2 4_465 . 3_656 142.2(4) ?
Ni1 C1 Ni2 4_465 . 5_666 142.2(4) ?
Ni1 C1 Ni2 4_465 . 7_565 72.4(5) ?
Ni1 C1 Ni2 4_465 . 8_555 80.0(6) ?
Ni2 C1 Ni2 . . 2_565 70.2(3) ?
Ni2 C1 Ni2 . . 3_656 138.9(9) ?
Ni2 C1 Ni2 . . 5_666 70.5(3) ?
Ni2 C1 Ni2 . . 7_565 127.4(10) ?
Ni2 C1 Ni2 . . 8_555 137.6(9) ?
Ni2 C1 Ni2 2_565 . 3_656 124.8(10) ?
Ni2 C1 Ni2 2_565 . 5_666 80.9(5) ?
Ni2 C1 Ni2 2_565 . 7_565 137.6(9) ?
Ni2 C1 Ni2 2_565 . 8_555 73.9(7) ?
Ni2 C1 Ni2 3_656 . 5_666 74.7(7) ?
Ni2 C1 Ni2 3_656 . 7_565 70.5(3) ?
Ni2 C1 Ni2 3_656 . 8_555 80.9(5) ?
Ni2 C1 Ni2 5_666 . 7_565 138.9(9) ?
Ni2 C1 Ni2 5_666 . 8_555 124.8(10) ?
Ni2 C1 Ni2 7_565 . 8_555 70.2(3) ?

loop_
_geom_bond_atom_site_label_1
_geom_bond_atom_site_label_2
_geom_bond_site_symmetry_1
_geom_bond_site_symmetry_2
_geom_bond_distance
_geom_bond_publ_flag
Ni1 Ni1 . 4_465 2.432(5) ?
Ni1 Ni1 . 4_565 2.432(5) ?
Ni1 Ni2 . . 2.183(5) ?
Ni1 Ni2 . 2_564 2.256(4) ?
Ni1 Ni2 . 3_655 2.309(5) ?
Ni1 Ni2 . 3_656 2.477(5) ?
Ni1 Ni2 . 4_565 2.234(5) ?
Ni1 Ni2 . 5_665 2.309(5) ?
Ni1 Ni2 . 5_666 2.477(5) ?
Ni1 Ni2 . 6_555 2.234(5) ?
Ni1 Ni2 . 7_565 2.183(5) ?
Ni1 Ni2 . 8_554 2.256(4) ?
Ni1 C1 . . 1.774(19) ?
Ni1 C1 . 4_565 1.760(18) ?
Ni2 Ni2 . 2_564 2.211(5) ?
Ni2 Ni2 . 2_565 2.211(5) ?
Ni2 Ni2 . 5_666 2.212(4) ?
Ni2 Ni2 . 6_455 2.365(4) ?
Ni2 Ni2 . 6_555 2.365(4) ?
Ni2 Ni2 . 7_555 2.201(7) ?
Ni2 C1 . . 2.008(9) ?
Ni2 C1 . 2_564 1.830(15) ?
Ni2 C1 . 3_646 1.815(14) ?
